data_1517819
loop_
_publ_author_name
'Antolak, Stephanie A.'
'Yao, Zhong-Ke'
'Richoux, Gary M.'
'Slebodnick, Carla'
'Carlier, Paul R.'

_publ_section_title
;
 Enantioselective Deprotonative Ring Contraction of
 N1-Methyl-N4-Boc-benzo[e][1,4]diazepine-2,5-diones.
;
_journal_issue 19
_journal_name_full 'Organic letters'
_journal_page_first 5204
_journal_page_last 5207
_journal_paper_doi 10.1021/ol502586n
_journal_volume 16
_journal_year 2014
_chemical_absolute_configuration ad
_chemical_formula_moiety 'C19 H26 N2 O4'
_chemical_formula_sum 'C19 H26 N2 O4'
_chemical_formula_weight 346.42
_space_group_crystal_system orthorhombic
_space_group_IT_number 19
_space_group_name_Hall 'P 2ac 2ab'
_space_group_name_H-M_alt 'P 21 21 21'
_symmetry_space_group_name_Hall 'P 2ac 2ab'
_symmetry_space_group_name_H-M 'P 21 21 21'
_atom_sites_solution_hydrogens geom
_audit_creation_date 2014-08-18
_audit_creation_method
;
Olex2 1.2
(compiled 2014.07.22 svn.r2960 for OlexSys, GUI svn.r4862)
;
_cell_angle_alpha 90
_cell_angle_beta 90
_cell_angle_gamma 90
_cell_formula_units_Z 8
_cell_length_a 11.7191(2)
_cell_length_b 14.4137(3)
_cell_length_c 22.2809(4)
_cell_measurement_reflns_used 8259
_cell_measurement_temperature 99.90(14)
_cell_measurement_theta_max 76.0216
_cell_measurement_theta_min 3.6492
_cell_volume 3763.59(12)
_computing_cell_refinement
;
CrysAlisPro, Agilent Technologies,
Version 1.171.35.19 (release 27-10-2011 CrysAlis171 .NET)
(compiled Oct 27 2011,15:02:11)
;
_computing_data_collection
;
CrysAlisPro, Agilent Technologies,
Version 1.171.35.19 (release 27-10-2011 CrysAlis171 .NET)
(compiled Oct 27 2011,15:02:11)
;
_computing_data_reduction
;
CrysAlisPro, Agilent Technologies,
Version 1.171.35.19 (release 27-10-2011 CrysAlis171 .NET)
(compiled Oct 27 2011,15:02:11)
;
_computing_molecular_graphics 'Olex2 (Dolomanov et al., 2009)'
_computing_publication_material 'Olex2 (Dolomanov et al., 2009)'
_computing_structure_refinement 'ShelXL (Sheldrick, 2008)'
_diffrn_ambient_temperature 99.90(14)
_diffrn_detector_area_resol_mean 10.4372
_diffrn_measured_fraction_theta_full 0.987
_diffrn_measured_fraction_theta_max 0.980
_diffrn_measurement_details
;
  1 omega -121.00  -80.00   1.0000    1.5000
omega____ theta____ kappa____ phi______ frames
    -      -41.6052  -99.0000  120.0000 41

  2 omega  -76.00   39.00   1.0000    1.5000
omega____ theta____ kappa____ phi______ frames
    -      -41.6052   19.0000 -180.0000 115

  3 omega   44.00   99.00   1.0000    1.5000
omega____ theta____ kappa____ phi______ frames
    -       41.6052 -125.0000 -180.0000 55

  4 omega   54.00  136.00   1.0000    6.0000
omega____ theta____ kappa____ phi______ frames
    -      113.0000  -61.0000  150.0000 82

  5 omega   35.00   89.00   1.0000    6.0000
omega____ theta____ kappa____ phi______ frames
    -      113.0000  -30.0000   90.0000 54

  6 omega  106.00  177.00   1.0000    6.0000
omega____ theta____ kappa____ phi______ frames
    -      113.0000  110.0000 -155.0000 71

  7 omega   43.00   92.00   1.0000    6.0000
omega____ theta____ kappa____ phi______ frames
    -      113.0000  -45.0000  153.0000 49

  8 omega  106.00  177.00   1.0000    6.0000
omega____ theta____ kappa____ phi______ frames
    -      113.0000  111.0000 -180.0000 71

  9 omega   90.00  176.00   1.0000    6.0000
omega____ theta____ kappa____ phi______ frames
    -      113.0000   45.0000    0.0000 86

 10 omega  151.00  177.00   1.0000    6.0000
omega____ theta____ kappa____ phi______ frames
    -      113.0000  111.0000   60.0000 26

 11 omega   29.00   43.00   1.0000    6.0000
omega____ theta____ kappa____ phi______ frames
    -      113.0000  -94.0000  120.0000 14
;
_diffrn_measurement_device_type 'SuperNova, Dual, Cu at zero, Atlas'
_diffrn_measurement_method '\w scans'
_diffrn_orient_matrix_UB_11 -0.1182657000
_diffrn_orient_matrix_UB_12 0.0398117000
_diffrn_orient_matrix_UB_13 0.0160807000
_diffrn_orient_matrix_UB_21 0.0508476000
_diffrn_orient_matrix_UB_22 0.0453629000
_diffrn_orient_matrix_UB_23 0.0566894000
_diffrn_orient_matrix_UB_31 0.0269744000
_diffrn_orient_matrix_UB_32 0.0881226000
_diffrn_orient_matrix_UB_33 -0.0361901000
_diffrn_radiation_monochromator mirror
_diffrn_radiation_type CuK\a
_diffrn_radiation_wavelength 1.54184
_diffrn_reflns_av_R_equivalents 0.0246
_diffrn_reflns_av_unetI/netI 0.0348
_diffrn_reflns_Laue_measured_fraction_full 0.987
_diffrn_reflns_Laue_measured_fraction_max 0.980
_diffrn_reflns_limit_h_max 14
_diffrn_reflns_limit_h_min -9
_diffrn_reflns_limit_k_max 18
_diffrn_reflns_limit_k_min -13
_diffrn_reflns_limit_l_max 26
_diffrn_reflns_limit_l_min -27
_diffrn_reflns_number 14818
_diffrn_reflns_point_group_measured_fraction_full 0.987
_diffrn_reflns_point_group_measured_fraction_max 0.981
_diffrn_reflns_theta_full 75.000
_diffrn_reflns_theta_max 76.214
_diffrn_reflns_theta_min 3.652
_diffrn_source 'SuperNova (Cu) X-ray Source'
_exptl_absorpt_coefficient_mu 0.699
_exptl_absorpt_correction_T_max 1.051
_exptl_absorpt_correction_T_min 0.884
_exptl_absorpt_correction_type gaussian
_exptl_absorpt_process_details
;
CrysAlisPro, Agilent Technologies,
Version 1.171.35.19 (release 27-10-2011 CrysAlis171 .NET)
(compiled Oct 27 2011,15:02:11)
Numerical absorption correction based on gaussian integration over
            a multifaceted crystal model
;
_exptl_crystal_colour colourless
_exptl_crystal_colour_primary colourless
_exptl_crystal_density_diffrn 1.223
_exptl_crystal_description irregular
_exptl_crystal_F_000 1488
_exptl_crystal_recrystallization_method 'Crystals were large prisms. Cut a prism into an irregular shape.'
_exptl_crystal_size_max 0.2561
_exptl_crystal_size_mid 0.1596
_exptl_crystal_size_min 0.0871
_refine_diff_density_max 0.303
_refine_diff_density_min -0.164
_refine_diff_density_rms 0.033
_refine_ls_abs_structure_details
;
 Refined as an inversion twin.
;
_refine_ls_abs_structure_Flack 0.07(14)
_refine_ls_extinction_method none
_refine_ls_goodness_of_fit_ref 1.069
_refine_ls_hydrogen_treatment constr
_refine_ls_matrix_type full
_refine_ls_number_parameters 640
_refine_ls_number_reflns 7466
_refine_ls_number_restraints 12
_refine_ls_restrained_S_all 1.069
_refine_ls_R_factor_all 0.0402
_refine_ls_R_factor_gt 0.0382
_refine_ls_shift/su_max 0.000
_refine_ls_shift/su_mean 0.000
_refine_ls_structure_factor_coef Fsqd
_refine_ls_weighting_details 'w=1/[\s^2^(Fo^2^)+(0.0409P)^2^+0.5950P] where P=(Fo^2^+2Fc^2^)/3'
_refine_ls_weighting_scheme calc
_refine_ls_wR_factor_gt 0.0922
_refine_ls_wR_factor_ref 0.0940
_reflns_Friedel_coverage 0.795
_reflns_Friedel_fraction_full 0.987
_reflns_Friedel_fraction_max 0.981
_reflns_number_gt 7159
_reflns_number_total 7466
_reflns_threshold_expression 'I > 2\s(I)'
_cod_data_source_file ol502586n_si_004.cif
_cod_data_source_block cs1831
_cod_depositor_comments 'Adding full bibliography for 1517816--1517819.cif.'
_cod_database_code 1517819
_shelxl_version_number 2014/6
_chemical_oxdiff_formula 'C19 H26 N2 O4'
_chemical_oxdiff_usercomment 'Stephanie Bryson/Carlier (SAB-V-187)'
_shelx_space_group_comment
;
The symmetry employed for this shelxl refinement is uniquely defined
by the following loop, which should always be used as a source of
symmetry information in preference to the above space-group names.
They are only intended as comments.
;
_reflns_odcompleteness_completeness 98.82
_reflns_odcompleteness_iscentric 1
_reflns_odcompleteness_theta 74.33
_olex2_refinement_description
;
1. Fixed Uiso
 At 1.2 times of:
  All C(H) groups, All C(H,H) groups, All C(H,H,H,H) groups
 At 1.5 times of:
  All C(H,H,H) groups
2. Uiso/Uaniso restraints and constraints
C35A \\sim C35B \\sim C20A \\sim C20B: within 0.6A with sigma of 0.01 and sigma
for terminal atoms of 0.02
3. Others
 Sof(H30C)=Sof(H30D)=Sof(O5B)=Sof(O7B)=Sof(O6B)=Sof(O8B)=Sof(N4B)=Sof(C20B)=
 Sof(C21B)=Sof(H21B)=Sof(C22B)=Sof(C23B)=Sof(C24B)=Sof(H24B)=Sof(C25B)=
 Sof(H25B)=Sof(C26B)=Sof(H26B)=Sof(C27B)=Sof(H27B)=Sof(C29B)=Sof(H29D)=
 Sof(H29E)=Sof(H29F)=Sof(C34B)=Sof(C35B)=Sof(C36B)=Sof(H36D)=Sof(H36E)=
 Sof(H36F)=Sof(C37B)=Sof(H37D)=Sof(H37E)=Sof(H37F)=Sof(C38B)=Sof(H38D)=
 Sof(H38E)=Sof(H38F)=1-FVAR(1)
 Sof(H30A)=Sof(H30B)=Sof(O5A)=Sof(O6A)=Sof(O7A)=Sof(O8A)=Sof(N4A)=Sof(C20A)=
 Sof(C21A)=Sof(H21A)=Sof(C22A)=Sof(C23A)=Sof(C24A)=Sof(H24A)=Sof(C25A)=
 Sof(H25A)=Sof(C26A)=Sof(H26A)=Sof(C27A)=Sof(H27A)=Sof(C29A)=Sof(H29A)=
 Sof(H29B)=Sof(H29C)=Sof(C34A)=Sof(C35A)=Sof(C36A)=Sof(H36A)=Sof(H36B)=
 Sof(H36C)=Sof(C37A)=Sof(H37A)=Sof(H37B)=Sof(H37C)=Sof(C38A)=Sof(H38A)=
 Sof(H38B)=Sof(H38C)=FVAR(1)
4.a Ternary CH refined with riding coordinates:
 C2(H2), C12(H12), C31(H31), C21A(H21A), C21B(H21B)
4.b Secondary CH2 refined with riding coordinates:
 C11(H11A,H11B), C30(H30A,H30B), C30(H30C,H30D)
4.c Aromatic/amide H refined with riding coordinates:
 C5(H5), C6(H6), C7(H7), C8(H8), C24A(H24A), C25A(H25A), C26A(H26A),
 C27A(H27A), C24B(H24B), C25B(H25B), C26B(H26B), C27B(H27B)
4.d Idealised Me refined as rotating group:
 C10(H10A,H10B,H10C), C13(H13A,H13B,H13C), C14(H14A,H14B,H14C), C17(H17A,H17B,
 H17C), C18(H18A,H18B,H18C), C19(H19A,H19B,H19C), C32(H32A,H32B,H32C), C33(H33A,
 H33B,H33C), C29A(H29A,H29B,H29C), C36A(H36A,H36B,H36C), C37A(H37A,H37B,H37C),
 C38A(H38A,H38B,H38C), C29B(H29D,H29E,H29F), C36B(H36D,H36E,H36F), C37B(H37D,
 H37E,H37F), C38B(H38D,H38E,H38F)
;
_olex2_exptl_crystal_mounting_method 'Nylon loop with Krytox Oil'
_olex2_submission_original_sample_id SAB-V-187
_olex2_submission_special_instructions 'No special instructions were received'

loop_
_space_group_symop_operation_xyz
'x, y, z'
'-x+1/2, -y, z+1/2'
'x+1/2, -y+1/2, -z'
'-x, y+1/2, -z+1/2'

loop_
_atom_site_label
_atom_site_type_symbol
_atom_site_fract_x
_atom_site_fract_y
_atom_site_fract_z
_atom_site_U_iso_or_equiv
_atom_site_adp_type
_atom_site_occupancy
_atom_site_site_symmetry_order
_atom_site_calc_flag
_atom_site_refinement_flags_posn
_atom_site_refinement_flags_occupancy
_atom_site_disorder_assembly
_atom_site_disorder_group
O1 O 0.68871(13) 0.29565(11) 0.49345(8) 0.0319(3) Uani 1 1 d . . . .
O2 O 0.79672(14) 0.51584(11) 0.49774(7) 0.0310(3) Uani 1 1 d . . . .
O3 O 0.73520(13) 0.64202(10) 0.44687(7) 0.0268(3) Uani 1 1 d . . . .
O4 O 0.50881(14) 0.61685(11) 0.45811(9) 0.0361(4) Uani 1 1 d . . . .
N1 N 0.50765(15) 0.34199(12) 0.47483(7) 0.0226(3) Uani 1 1 d . . . .
N2 N 0.64237(15) 0.50665(12) 0.43444(8) 0.0222(3) Uani 1 1 d . . . .
C1 C 0.62277(18) 0.34330(14) 0.46459(9) 0.0238(4) Uani 1 1 d . . . .
C2 C 0.66101(19) 0.40918(14) 0.41439(10) 0.0245(4) Uani 1 1 d . . . .
H2 H 0.6098 0.3981 0.3792 0.029 Uiso 1 1 calc R . . .
C3 C 0.53144(18) 0.54058(15) 0.43834(9) 0.0244(4) Uani 1 1 d . . . .
C4 C 0.43926(17) 0.47742(16) 0.41708(9) 0.0235(4) Uani 1 1 d . . . .
C5 C 0.35534(19) 0.51685(19) 0.38043(10) 0.0314(5) Uani 1 1 d . . . .
H5 H 0.3634 0.5792 0.3673 0.038 Uiso 1 1 calc R . . .
C6 C 0.2608(2) 0.4662(2) 0.36302(10) 0.0381(6) Uani 1 1 d . . . .
H6 H 0.2049 0.4933 0.3376 0.046 Uiso 1 1 calc R . . .
C7 C 0.2480(2) 0.3758(2) 0.38275(10) 0.0358(5) Uani 1 1 d . . . .
H7 H 0.1827 0.3411 0.3712 0.043 Uiso 1 1 calc R . . .
C8 C 0.32990(19) 0.33545(17) 0.41936(9) 0.0293(5) Uani 1 1 d . . . .
H8 H 0.3200 0.2735 0.4330 0.035 Uiso 1 1 calc R . . .
C9 C 0.42665(17) 0.38546(15) 0.43618(8) 0.0227(4) Uani 1 1 d . . . .
C10 C 0.46591(19) 0.27934(16) 0.52192(10) 0.0282(4) Uani 1 1 d . . . .
H10A H 0.4644 0.2156 0.5066 0.042 Uiso 1 1 calc GR . . .
H10B H 0.3887 0.2979 0.5338 0.042 Uiso 1 1 calc GR . . .
H10C H 0.5168 0.2827 0.5568 0.042 Uiso 1 1 calc GR . . .
C11 C 0.78221(19) 0.38908(16) 0.39402(11) 0.0293(5) Uani 1 1 d . . . .
H11A H 0.7859 0.3239 0.3801 0.035 Uiso 1 1 calc R . . .
H11B H 0.8334 0.3948 0.4292 0.035 Uiso 1 1 calc R . . .
C12 C 0.8281(2) 0.45161(17) 0.34392(10) 0.0319(5) Uani 1 1 d . . . .
H12 H 0.8220 0.5176 0.3575 0.038 Uiso 1 1 calc R . . .
C13 C 0.7618(2) 0.4414(2) 0.28513(12) 0.0440(6) Uani 1 1 d . . . .
H13A H 0.7628 0.3763 0.2724 0.066 Uiso 1 1 calc GR . . .
H13B H 0.7974 0.4799 0.2541 0.066 Uiso 1 1 calc GR . . .
H13C H 0.6827 0.4614 0.2912 0.066 Uiso 1 1 calc GR . . .
C14 C 0.9545(2) 0.4288(2) 0.33455(13) 0.0434(6) Uani 1 1 d . . . .
H14A H 0.9963 0.4394 0.3720 0.065 Uiso 1 1 calc GR . . .
H14B H 0.9858 0.4688 0.3030 0.065 Uiso 1 1 calc GR . . .
H14C H 0.9624 0.3637 0.3226 0.065 Uiso 1 1 calc GR . . .
C15 C 0.73329(18) 0.55439(14) 0.46394(9) 0.0224(4) Uani 1 1 d . . . .
C16 C 0.80909(19) 0.71040(16) 0.47883(11) 0.0293(5) Uani 1 1 d . . . .
C17 C 0.7751(3) 0.80062(17) 0.44851(15) 0.0454(6) Uani 1 1 d . . . .
H17A H 0.7913 0.7965 0.4054 0.068 Uiso 1 1 calc GR . . .
H17B H 0.8187 0.8520 0.4660 0.068 Uiso 1 1 calc GR . . .
H17C H 0.6934 0.8116 0.4546 0.068 Uiso 1 1 calc GR . . .
C18 C 0.9336(2) 0.68732(19) 0.46815(14) 0.0414(6) Uani 1 1 d . . . .
H18A H 0.9518 0.6279 0.4872 0.062 Uiso 1 1 calc GR . . .
H18B H 0.9816 0.7362 0.4854 0.062 Uiso 1 1 calc GR . . .
H18C H 0.9480 0.6830 0.4249 0.062 Uiso 1 1 calc GR . . .
C19 C 0.7765(2) 0.7127(2) 0.54439(12) 0.0400(6) Uani 1 1 d . . . .
H19A H 0.6939 0.7214 0.5481 0.060 Uiso 1 1 calc GR . . .
H19B H 0.8161 0.7642 0.5642 0.060 Uiso 1 1 calc GR . . .
H19C H 0.7984 0.6541 0.5634 0.060 Uiso 1 1 calc GR . . .
N3 N 0.39845(16) 0.38491(14) 0.74299(8) 0.0269(4) Uani 1 1 d . . . .
C28 C 0.4794(2) 0.41349(17) 0.70010(9) 0.0286(5) Uani 1 1 d . . . .
C30 C 0.2334(2) 0.42717(19) 0.62377(11) 0.0353(5) Uani 1 1 d . . . .
H30A H 0.3052 0.4383 0.6015 0.042 Uiso 0.626(3) 1 calc R P A 1
H30B H 0.2230 0.3593 0.6277 0.042 Uiso 0.626(3) 1 calc R P A 1
H30C H 0.3047 0.4578 0.6106 0.042 Uiso 0.374(3) 1 calc R P A 2
H30D H 0.2400 0.3603 0.6142 0.042 Uiso 0.374(3) 1 calc R P A 2
C31 C 0.1328(2) 0.46827(17) 0.58832(10) 0.0334(5) Uani 1 1 d . . . .
H31 H 0.1301 0.5365 0.5963 0.040 Uiso 1 1 calc R . . .
C32 C 0.0194(2) 0.4268(2) 0.60673(12) 0.0452(7) Uani 1 1 d . . . .
H32A H 0.0211 0.3596 0.6004 0.068 Uiso 1 1 calc GR . . .
H32B H -0.0417 0.4542 0.5825 0.068 Uiso 1 1 calc GR . . .
H32C H 0.0054 0.4399 0.6492 0.068 Uiso 1 1 calc GR . . .
C33 C 0.1527(2) 0.45401(18) 0.52123(11) 0.0356(5) Uani 1 1 d . . . .
H33A H 0.2246 0.4837 0.5095 0.053 Uiso 1 1 calc GR . . .
H33B H 0.0896 0.4817 0.4986 0.053 Uiso 1 1 calc GR . . .
H33C H 0.1567 0.3875 0.5125 0.053 Uiso 1 1 calc GR . . .
O5A O 0.2122(4) 0.3598(3) 0.76388(19) 0.0345(8) Uani 0.626(3) 1 d . P A 1
O6A O 0.2820(3) 0.69617(19) 0.74739(12) 0.0363(7) Uani 0.626(3) 1 d . P A 1
O7A O 0.1360(2) 0.6383(2) 0.69269(13) 0.0288(6) Uani 0.626(3) 1 d . P A 1
O8A O 0.4524(2) 0.6506(2) 0.66702(17) 0.0423(8) Uani 0.626(3) 1 d . P A 1
N4A N 0.3021(5) 0.5606(3) 0.69360(16) 0.0222(8) Uani 0.626(3) 1 d . P A 1
C20A C 0.2810(13) 0.4001(7) 0.7332(7) 0.026(2) Uani 0.626(3) 1 d . P A 1
C21A C 0.2425(5) 0.4714(4) 0.6874(3) 0.0232(12) Uani 0.626(3) 1 d . P A 1
H21A H 0.1617 0.4855 0.6987 0.028 Uiso 0.626(3) 1 calc R P A 1
C22A C 0.4140(4) 0.5735(3) 0.67625(19) 0.0256(8) Uani 0.626(3) 1 d . P A 1
C23A C 0.4883(4) 0.4910(4) 0.6676(2) 0.0210(9) Uani 0.626(3) 1 d . P A 1
C24A C 0.5768(5) 0.5050(5) 0.6256(3) 0.0262(13) Uani 0.626(3) 1 d . P A 1
H24A H 0.5785 0.5600 0.6022 0.031 Uiso 0.626(3) 1 calc R P A 1
C25A C 0.6618(5) 0.4379(5) 0.6184(3) 0.0307(12) Uani 0.626(3) 1 d . P A 1
H25A H 0.7203 0.4463 0.5894 0.037 Uiso 0.626(3) 1 calc R P A 1
C26A C 0.6601(4) 0.3590(4) 0.65413(18) 0.0328(8) Uani 0.626(3) 1 d . P A 1
H26A H 0.7197 0.3147 0.6509 0.039 Uiso 0.626(3) 1 calc R P A 1
C27A C 0.5728(5) 0.3445(4) 0.6941(2) 0.0268(10) Uani 0.626(3) 1 d . P A 1
H27A H 0.5722 0.2900 0.7181 0.032 Uiso 0.626(3) 1 calc R P A 1
C29A C 0.4293(13) 0.3300(9) 0.7961(6) 0.036(2) Uani 0.626(3) 1 d . P A 1
H29A H 0.3771 0.3448 0.8291 0.054 Uiso 0.626(3) 1 calc GR P A 1
H29B H 0.5077 0.3447 0.8081 0.054 Uiso 0.626(3) 1 calc GR P A 1
H29C H 0.4236 0.2637 0.7866 0.054 Uiso 0.626(3) 1 calc GR P A 1
C34A C 0.2410(3) 0.6401(3) 0.71454(14) 0.0251(7) Uani 0.626(3) 1 d . P A 1
C35A C 0.0506(7) 0.7089(5) 0.7100(3) 0.0312(14) Uani 0.626(3) 1 d . P A 1
C36A C 0.0250(5) 0.7004(5) 0.7763(3) 0.0357(13) Uani 0.626(3) 1 d . P A 1
H36A H 0.0134 0.6349 0.7866 0.054 Uiso 0.626(3) 1 calc GR P A 1
H36B H -0.0441 0.7356 0.7859 0.054 Uiso 0.626(3) 1 calc GR P A 1
H36C H 0.0893 0.7250 0.7995 0.054 Uiso 0.626(3) 1 calc GR P A 1
C37A C -0.0512(8) 0.6795(6) 0.6731(4) 0.056(2) Uani 0.626(3) 1 d . P A 1
H37A H -0.0313 0.6813 0.6304 0.084 Uiso 0.626(3) 1 calc GR P A 1
H37B H -0.1150 0.7218 0.6807 0.084 Uiso 0.626(3) 1 calc GR P A 1
H37C H -0.0734 0.6162 0.6842 0.084 Uiso 0.626(3) 1 calc GR P A 1
C38A C 0.0904(7) 0.8058(6) 0.6936(4) 0.050(2) Uani 0.626(3) 1 d . P A 1
H38A H 0.1545 0.8234 0.7194 0.075 Uiso 0.626(3) 1 calc GR P A 1
H38B H 0.0275 0.8497 0.6992 0.075 Uiso 0.626(3) 1 calc GR P A 1
H38C H 0.1149 0.8067 0.6516 0.075 Uiso 0.626(3) 1 calc GR P A 1
O5B O 0.2278(7) 0.3199(5) 0.7670(3) 0.0365(16) Uani 0.374(3) 1 d . P A 2
O7B O 0.1618(4) 0.6798(4) 0.7142(2) 0.0293(10) Uani 0.374(3) 1 d . P A 2
O6B O 0.0616(4) 0.5511(3) 0.7397(2) 0.0343(11) Uani 0.374(3) 1 d . P A 2
O8B O 0.3799(4) 0.6523(3) 0.7177(2) 0.0364(12) Uani 0.374(3) 1 d . P A 2
N4B N 0.2462(7) 0.5373(4) 0.7062(3) 0.0246(12) Uani 0.374(3) 1 d . P A 2
C20B C 0.287(3) 0.3753(13) 0.7363(13) 0.031(4) Uani 0.374(3) 1 d . P A 2
C21B C 0.2211(10) 0.4386(7) 0.6938(6) 0.029(2) Uani 0.374(3) 1 d . P A 2
H21B H 0.1384 0.4294 0.7032 0.034 Uiso 0.374(3) 1 calc R P A 2
C22B C 0.3554(9) 0.5726(5) 0.7028(3) 0.0219(15) Uani 0.374(3) 1 d . P A 2
C23B C 0.4470(8) 0.5134(6) 0.6779(3) 0.0223(17) Uani 0.374(3) 1 d . P A 2
C24B C 0.5205(7) 0.5525(6) 0.6362(3) 0.0368(17) Uani 0.374(3) 1 d . P A 2
H24B H 0.5086 0.6140 0.6221 0.044 Uiso 0.374(3) 1 calc R P A 2
C25B C 0.6132(12) 0.4994(15) 0.6149(7) 0.048(4) Uani 0.374(3) 1 d . P A 2
H25B H 0.6610 0.5253 0.5848 0.057 Uiso 0.374(3) 1 calc R P A 2
C26B C 0.6365(10) 0.4149(10) 0.6351(6) 0.047(3) Uani 0.374(3) 1 d . P A 2
H26B H 0.7014 0.3821 0.6208 0.056 Uiso 0.374(3) 1 calc R P A 2
C27B C 0.5659(9) 0.3757(7) 0.6766(5) 0.037(2) Uani 0.374(3) 1 d . P A 2
H27B H 0.5834 0.3143 0.6890 0.044 Uiso 0.374(3) 1 calc R P A 2
C29B C 0.448(2) 0.3137(16) 0.7847(10) 0.036(4) Uani 0.374(3) 1 d . P A 2
H29D H 0.3993 0.3078 0.8202 0.055 Uiso 0.374(3) 1 calc GR P A 2
H29E H 0.5247 0.3330 0.7970 0.055 Uiso 0.374(3) 1 calc GR P A 2
H29F H 0.4525 0.2537 0.7641 0.055 Uiso 0.374(3) 1 calc GR P A 2
C34B C 0.1471(5) 0.5894(4) 0.7227(3) 0.0255(12) Uani 0.374(3) 1 d . P A 2
C35B C 0.0604(11) 0.7433(7) 0.7192(6) 0.030(2) Uani 0.374(3) 1 d . P A 2
C36B C 0.0122(10) 0.7388(8) 0.7832(4) 0.037(2) Uani 0.374(3) 1 d . P A 2
H36D H -0.0201 0.6771 0.7905 0.055 Uiso 0.374(3) 1 calc GR P A 2
H36E H -0.0477 0.7857 0.7879 0.055 Uiso 0.374(3) 1 calc GR P A 2
H36F H 0.0735 0.7507 0.8121 0.055 Uiso 0.374(3) 1 calc GR P A 2
C37B C -0.0245(13) 0.7160(8) 0.6716(7) 0.041(3) Uani 0.374(3) 1 d . P A 2
H37D H 0.0109 0.7217 0.6319 0.061 Uiso 0.374(3) 1 calc GR P A 2
H37E H -0.0912 0.7569 0.6739 0.061 Uiso 0.374(3) 1 calc GR P A 2
H37F H -0.0484 0.6516 0.6781 0.061 Uiso 0.374(3) 1 calc GR P A 2
C38B C 0.1154(14) 0.8351(9) 0.7060(7) 0.044(3) Uani 0.374(3) 1 d . P A 2
H38D H 0.1741 0.8479 0.7363 0.065 Uiso 0.374(3) 1 calc GR P A 2
H38E H 0.0575 0.8841 0.7071 0.065 Uiso 0.374(3) 1 calc GR P A 2
H38F H 0.1506 0.8332 0.6661 0.065 Uiso 0.374(3) 1 calc GR P A 2

loop_
_atom_site_aniso_label
_atom_site_aniso_U_11
_atom_site_aniso_U_22
_atom_site_aniso_U_33
_atom_site_aniso_U_23
_atom_site_aniso_U_13
_atom_site_aniso_U_12
O1 0.0233(7) 0.0274(8) 0.0451(9) 0.0093(7) 0.0028(7) 0.0028(7)
O2 0.0337(8) 0.0262(7) 0.0331(8) 0.0044(6) -0.0088(7) 0.0022(7)
O3 0.0278(7) 0.0197(7) 0.0327(7) 0.0042(6) -0.0082(6) -0.0053(6)
O4 0.0268(8) 0.0245(8) 0.0572(10) -0.0067(7) 0.0050(8) 0.0048(7)
N1 0.0204(8) 0.0225(8) 0.0249(7) 0.0013(7) 0.0019(6) -0.0026(7)
N2 0.0186(8) 0.0183(8) 0.0296(8) 0.0006(7) 0.0014(6) -0.0002(7)
C1 0.0210(9) 0.0194(9) 0.0310(9) -0.0016(8) 0.0032(8) -0.0008(8)
C2 0.0228(9) 0.0191(9) 0.0314(10) -0.0008(8) 0.0049(8) -0.0009(8)
C3 0.0223(10) 0.0234(10) 0.0275(9) 0.0033(8) 0.0026(8) 0.0008(8)
C4 0.0183(9) 0.0308(10) 0.0215(9) 0.0009(8) 0.0034(7) 0.0013(9)
C5 0.0240(10) 0.0447(13) 0.0255(9) 0.0082(9) 0.0023(8) 0.0021(10)
C6 0.0226(10) 0.0675(18) 0.0243(10) 0.0087(10) -0.0022(8) 0.0001(12)
C7 0.0229(10) 0.0597(16) 0.0248(10) -0.0053(10) -0.0003(8) -0.0104(11)
C8 0.0244(10) 0.0390(12) 0.0246(9) -0.0043(9) 0.0032(8) -0.0069(10)
C9 0.0192(9) 0.0300(10) 0.0187(8) -0.0037(8) 0.0038(7) -0.0015(8)
C10 0.0264(10) 0.0285(10) 0.0298(10) 0.0042(9) 0.0050(8) -0.0034(9)
C11 0.0245(10) 0.0257(10) 0.0376(11) 0.0006(9) 0.0051(9) -0.0005(9)
C12 0.0280(11) 0.0321(11) 0.0357(11) 0.0040(9) 0.0095(9) -0.0009(10)
C13 0.0325(13) 0.0567(17) 0.0427(13) 0.0082(12) 0.0065(11) -0.0028(13)
C14 0.0274(12) 0.0560(17) 0.0469(14) 0.0061(12) 0.0090(11) -0.0021(12)
C15 0.0236(9) 0.0205(9) 0.0231(9) 0.0014(7) 0.0015(7) 0.0001(8)
C16 0.0247(10) 0.0224(10) 0.0407(11) -0.0019(9) -0.0065(9) -0.0046(9)
C17 0.0466(15) 0.0225(11) 0.0673(17) 0.0078(11) -0.0147(13) -0.0104(11)
C18 0.0274(12) 0.0359(13) 0.0610(15) -0.0150(12) 0.0001(11) -0.0066(10)
C19 0.0393(13) 0.0391(13) 0.0416(13) -0.0126(11) -0.0039(11) -0.0021(11)
N3 0.0260(9) 0.0292(9) 0.0254(8) 0.0038(7) -0.0009(7) 0.0006(8)
C28 0.0304(11) 0.0317(11) 0.0238(9) -0.0067(8) 0.0009(8) -0.0096(10)
C30 0.0302(11) 0.0429(13) 0.0330(11) -0.0137(10) -0.0056(9) 0.0091(11)
C31 0.0395(13) 0.0330(11) 0.0276(10) -0.0076(9) -0.0067(9) 0.0089(10)
C32 0.0354(13) 0.0672(19) 0.0330(12) -0.0006(12) -0.0037(10) 0.0077(14)
C33 0.0424(13) 0.0317(11) 0.0326(11) -0.0029(9) -0.0004(10) 0.0001(11)
O5A 0.0312(19) 0.035(2) 0.0371(16) 0.0074(18) 0.0118(15) -0.0044(19)
O6A 0.0403(15) 0.0294(13) 0.0391(14) -0.0116(11) -0.0090(11) 0.0046(12)
O7A 0.0295(14) 0.0312(15) 0.0255(13) -0.0087(14) -0.0061(10) 0.0136(13)
O8A 0.0274(14) 0.0210(13) 0.078(2) 0.0017(14) -0.0008(14) -0.0050(11)
N4A 0.021(2) 0.0214(19) 0.0245(17) 0.0000(13) 0.0002(18) 0.0023(19)
C20A 0.022(3) 0.033(6) 0.024(3) -0.003(4) 0.008(2) 0.001(4)
C21A 0.021(2) 0.023(4) 0.025(2) -0.004(3) -0.0009(16) -0.001(2)
C22A 0.021(2) 0.022(2) 0.034(2) -0.0023(15) -0.0050(19) 0.0000(18)
C23A 0.018(2) 0.020(2) 0.025(2) -0.0025(15) -0.0048(17) 0.0022(19)
C24A 0.018(3) 0.031(3) 0.030(3) -0.004(2) -0.002(2) 0.004(3)
C25A 0.021(3) 0.041(3) 0.030(3) -0.003(2) 0.0033(19) -0.003(2)
C26A 0.0293(19) 0.033(2) 0.0360(19) -0.0047(18) -0.0002(15) 0.0058(19)
C27A 0.027(2) 0.024(3) 0.029(2) -0.0004(18) -0.0028(18) 0.005(2)
C29A 0.050(5) 0.030(5) 0.029(4) 0.006(3) 0.003(3) 0.005(4)
C34A 0.0274(18) 0.0231(16) 0.0249(15) -0.0031(12) -0.0033(13) 0.0016(16)
C35A 0.037(3) 0.034(4) 0.023(2) -0.001(2) -0.0005(18) 0.019(3)
C36A 0.032(2) 0.047(3) 0.028(2) -0.004(3) 0.0000(16) 0.014(3)
C37A 0.043(4) 0.084(6) 0.042(3) -0.020(5) -0.016(3) 0.036(5)
C38A 0.051(4) 0.046(5) 0.052(4) 0.018(4) 0.014(3) 0.024(4)
O5B 0.036(3) 0.026(3) 0.048(3) 0.013(3) 0.004(2) -0.005(3)
O7B 0.033(3) 0.022(2) 0.033(2) 0.002(2) -0.0006(19) 0.007(2)
O6B 0.034(2) 0.032(2) 0.037(2) 0.0009(19) 0.0081(19) -0.004(2)
O8B 0.033(2) 0.017(2) 0.060(3) -0.002(2) -0.012(2) -0.0041(19)
N4B 0.026(3) 0.014(3) 0.033(3) 0.004(2) -0.004(2) -0.003(3)
C20B 0.038(5) 0.028(9) 0.027(4) -0.002(6) -0.010(3) 0.014(6)
C21B 0.029(5) 0.015(5) 0.041(5) -0.004(4) -0.008(4) 0.002(4)
C22B 0.015(4) 0.022(3) 0.028(4) 0.003(2) -0.003(4) 0.001(3)
C23B 0.018(4) 0.021(6) 0.028(3) -0.006(3) 0.000(3) -0.001(4)
C24B 0.037(4) 0.045(4) 0.028(3) 0.002(3) 0.006(3) -0.018(4)
C25B 0.035(8) 0.066(8) 0.042(5) -0.016(5) 0.017(5) -0.001(7)
C26B 0.037(6) 0.052(8) 0.051(7) -0.021(6) 0.022(5) -0.011(5)
C27B 0.034(4) 0.027(5) 0.049(6) -0.011(4) -0.002(4) -0.001(4)
C29B 0.053(10) 0.026(7) 0.030(8) 0.001(5) -0.011(6) 0.010(5)
C34B 0.025(3) 0.026(3) 0.025(3) 0.002(2) -0.004(2) 0.000(2)
C35B 0.032(4) 0.027(6) 0.032(5) -0.006(4) -0.001(3) 0.019(5)
C36B 0.045(5) 0.045(6) 0.020(3) -0.001(4) -0.002(3) 0.009(5)
C37B 0.048(7) 0.042(6) 0.033(4) 0.001(5) 0.000(4) 0.016(5)
C38B 0.052(6) 0.031(7) 0.047(6) 0.011(4) -0.005(4) 0.006(5)

loop_
_atom_type_symbol
_atom_type_description
_atom_type_scat_dispersion_real
_atom_type_scat_dispersion_imag
_atom_type_scat_source
C C 0.0181 0.0091 'International Tables Vol C Tables 4.2.6.8 and 6.1.1.4'
H H 0.0000 0.0000 'International Tables Vol C Tables 4.2.6.8 and 6.1.1.4'
N N 0.0311 0.0180 'International Tables Vol C Tables 4.2.6.8 and 6.1.1.4'
O O 0.0492 0.0322 'International Tables Vol C Tables 4.2.6.8 and 6.1.1.4'

loop_
_exptl_crystal_face_index_h
_exptl_crystal_face_index_k
_exptl_crystal_face_index_l
_exptl_crystal_face_perp_dist
_exptl_oxdiff_crystal_face_indexfrac_h
_exptl_oxdiff_crystal_face_indexfrac_k
_exptl_oxdiff_crystal_face_indexfrac_l
_exptl_oxdiff_crystal_face_x
_exptl_oxdiff_crystal_face_y
_exptl_oxdiff_crystal_face_z
0 0 -1 0.0435 0.0000 0.0000 -1.0000 -0.0161 -0.0567 0.0362
0 0 1 0.0435 -0.0000 -0.0000 1.0000 0.0161 0.0567 -0.0362
5 -6 5 0.0228 5.0002 -6.0001 4.9991 -0.7498 0.2655 -0.5748
1 2 0 0.0879 0.9999 2.0000 0.0005 -0.0386 0.1416 0.2032
-1 0 0 0.1198 -1.0000 -0.0000 -0.0001 0.1183 -0.0509 -0.0270
-1 -1 -1 0.0486 -0.9999 -1.0000 -1.0003 0.0624 -0.1529 -0.0789

loop_
_geom_angle_atom_site_label_1
_geom_angle_atom_site_label_2
_geom_angle_atom_site_label_3
_geom_angle
C15 O3 C16 120.30(16)
C1 N1 C9 123.33(17)
C1 N1 C10 117.13(18)
C9 N1 C10 118.67(17)
C3 N2 C2 119.14(17)
C3 N2 C15 119.92(17)
C15 N2 C2 118.86(17)
O1 C1 N1 122.01(19)
O1 C1 C2 123.28(19)
N1 C1 C2 114.71(18)
N2 C2 C1 108.79(16)
N2 C2 C11 113.98(17)
C11 C2 C1 111.89(18)
O4 C3 N2 123.0(2)
O4 C3 C4 120.7(2)
N2 C3 C4 116.27(18)
C5 C4 C3 116.6(2)
C5 C4 C9 119.2(2)
C9 C4 C3 123.94(19)
C6 C5 C4 120.8(2)
C5 C6 C7 119.7(2)
C6 C7 C8 120.5(2)
C7 C8 C9 120.2(2)
C4 C9 N1 121.95(19)
C8 C9 N1 118.4(2)
C8 C9 C4 119.6(2)
C2 C11 C12 115.70(19)
C13 C12 C11 112.9(2)
C13 C12 C14 110.7(2)
C14 C12 C11 108.2(2)
O2 C15 O3 128.0(2)
O2 C15 N2 122.00(19)
O3 C15 N2 109.95(17)
O3 C16 C17 101.60(18)
O3 C16 C18 109.80(18)
O3 C16 C19 109.24(19)
C18 C16 C17 111.8(2)
C19 C16 C17 110.2(2)
C19 C16 C18 113.6(2)
C28 N3 C20A 120.5(6)
C28 N3 C29A 122.6(6)
C28 N3 C29B 111.1(9)
C20A N3 C29A 116.6(8)
C20B N3 C28 128.3(13)
C20B N3 C29B 112.4(14)
N3 C28 C27A 111.2(3)
N3 C28 C23B 108.6(4)
C23A C28 N3 131.7(3)
C23A C28 C27A 117.0(4)
C27B C28 N3 134.0(6)
C27B C28 C23B 117.3(6)
C31 C30 C21A 111.2(3)
C31 C30 C21B 113.4(4)
C32 C31 C30 112.4(2)
C32 C31 C33 110.3(2)
C33 C31 C30 109.5(2)
C34A O7A C35A 121.3(4)
C22A N4A C21A 123.0(4)
C22A N4A C34A 117.3(5)
C34A N4A C21A 119.5(5)
N3 C20A C21A 119.9(10)
O5A C20A N3 119.3(10)
O5A C20A C21A 120.6(11)
N4A C21A C30 118.5(4)
N4A C21A C20A 112.8(7)
C20A C21A C30 110.8(6)
O8A C22A N4A 121.5(5)
O8A C22A C23A 119.5(5)
N4A C22A C23A 119.0(4)
C28 C23A C22A 123.6(4)
C28 C23A C24A 122.4(5)
C24A C23A C22A 113.8(5)
C25A C24A C23A 120.1(6)
C26A C25A C24A 119.3(5)
C27A C26A C25A 120.6(5)
C26A C27A C28 120.4(4)
O6A C34A O7A 127.9(4)
O6A C34A N4A 122.8(4)
O7A C34A N4A 109.3(4)
O7A C35A C36A 109.4(5)
O7A C35A C37A 101.5(5)
O7A C35A C38A 111.3(6)
C36A C35A C38A 111.8(6)
C37A C35A C36A 110.7(7)
C37A C35A C38A 111.7(6)
C34B O7B C35B 119.0(7)
C22B N4B C21B 122.0(7)
C22B N4B C34B 125.0(6)
C34B N4B C21B 113.0(8)
N3 C20B C21B 121(2)
O5B C20B N3 123.3(18)
O5B C20B C21B 116(2)
N4B C21B C30 105.5(7)
N4B C21B C20B 111.0(12)
C20B C21B C30 120.3(13)
O8B C22B N4B 123.1(8)
O8B C22B C23B 118.1(9)
N4B C22B C23B 118.7(7)
C22B C23B C28 125.9(6)
C24B C23B C28 115.7(8)
C24B C23B C22B 117.9(8)
C23B C24B C25B 118.9(10)
C26B C25B C24B 122.8(12)
C25B C26B C27B 119.1(12)
C28 C27B C26B 126.1(10)
O7B C34B N4B 111.9(6)
O6B C34B O7B 127.0(6)
O6B C34B N4B 121.1(6)
O7B C35B C36B 109.4(9)
O7B C35B C37B 108.1(9)
C37B C35B C36B 113.6(11)
C38B C35B O7B 100.5(11)
C38B C35B C36B 112.2(10)
C38B C35B C37B 112.2(10)

loop_
_geom_bond_atom_site_label_1
_geom_bond_atom_site_label_2
_geom_bond_distance
O1 C1 1.217(3)
O2 C15 1.195(3)
O3 C15 1.319(3)
O3 C16 1.493(3)
O4 C3 1.213(3)
N1 C1 1.368(3)
N1 C9 1.426(3)
N1 C10 1.468(3)
N2 C2 1.490(3)
N2 C3 1.392(3)
N2 C15 1.429(3)
C1 C2 1.534(3)
C2 C11 1.519(3)
C3 C4 1.490(3)
C4 C5 1.399(3)
C4 C9 1.400(3)
C5 C6 1.382(4)
C6 C7 1.383(4)
C7 C8 1.387(4)
C8 C9 1.395(3)
C11 C12 1.532(3)
C12 C13 1.530(4)
C12 C14 1.532(3)
C16 C17 1.519(3)
C16 C18 1.516(3)
C16 C19 1.510(3)
N3 C28 1.408(3)
N3 C20A 1.411(15)
N3 C29A 1.470(16)
N3 C20B 1.32(3)
N3 C29B 1.50(3)
C28 C23A 1.336(6)
C28 C27A 1.485(6)
C28 C23B 1.570(10)
C28 C27B 1.265(11)
C30 C31 1.538(3)
C30 C21A 1.558(6)
C30 C21B 1.575(13)
C31 C32 1.514(4)
C31 C33 1.527(3)
O5A C20A 1.206(17)
O6A C34A 1.192(4)
O7A C34A 1.324(5)
O7A C35A 1.479(7)
O8A C22A 1.217(5)
N4A C21A 1.469(7)
N4A C22A 1.380(6)
N4A C34A 1.430(5)
C20A C21A 1.518(13)
C22A C23A 1.485(6)
C23A C24A 1.411(8)
C24A C25A 1.397(9)
C25A C26A 1.389(7)
C26A C27A 1.372(8)
C35A C36A 1.513(9)
C35A C37A 1.510(11)
C35A C38A 1.516(10)
O5B C20B 1.26(3)
O7B C34B 1.329(8)
O7B C35B 1.504(12)
O6B C34B 1.205(8)
O8B C22B 1.229(10)
N4B C21B 1.479(10)
N4B C22B 1.379(11)
N4B C34B 1.431(9)
C20B C21B 1.53(2)
C22B C23B 1.480(12)
C23B C24B 1.386(10)
C24B C25B 1.411(14)
C25B C26B 1.33(3)
C26B C27B 1.363(17)
C35B C36B 1.536(17)
C35B C37B 1.505(18)
C35B C38B 1.500(16)
